data_1552621
loop_
_publ_author_name
'Li, Huaqiang'
'Xu, Dan'
'Sun, Weiguang'
'Yang, Beiye'
'Li, Fengli'
'Liu, Mengting'
'Wang, Jianping'
'Xue, Yongbo'
'Hu, Zhengxi'
'Zhang, Yonghui'

_publ_section_title
;
 HPLC-DAD-Directed Isolation of Linearly Fused Prenylated Indole Alkaloids
 from a Soil-Derived <i>Aspergillus versicolor</i>.
;
_journal_issue 8
_journal_name_full 'Journal of natural products'
_journal_page_first 2181
_journal_page_last 2188
_journal_paper_doi 10.1021/acs.jnatprod.9b00183
_journal_volume 82
_journal_year 2019
_chemical_absolute_configuration ad
_chemical_formula_moiety 'C26 H31 N3 O4, 1/3(C H4 O)'
_chemical_formula_sum 'C26.33333 H32.33333 N3 O4.33333'
_chemical_formula_weight 460.22
_space_group_crystal_system orthorhombic
_space_group_IT_number 19
_space_group_name_Hall 'P 2ac 2ab'
_space_group_name_H-M_alt 'P 21 21 21'
_atom_sites_solution_hydrogens mixed
_atom_sites_solution_primary dual
_audit_creation_date 2018-12-21
_audit_creation_method
;
Olex2 1.2
(compiled 2018.05.29 svn.r3508 for OlexSys, GUI svn.r5506)
;
_cell_angle_alpha 90
_cell_angle_beta 90
_cell_angle_gamma 90
_cell_formula_units_Z 12
_cell_length_a 13.98385(5)
_cell_length_b 14.15826(5)
_cell_length_c 36.36322(12)
_cell_measurement_reflns_used 119733
_cell_measurement_temperature 100(2)
_cell_measurement_theta_max 73.5740
_cell_measurement_theta_min 3.3340
_cell_volume 7199.44(4)
_computing_molecular_graphics 'Olex2 (Dolomanov et al., 2009)'
_computing_publication_material 'Olex2 (Dolomanov et al., 2009)'
_computing_structure_refinement 'XL (Sheldrick, 2008)'
_computing_structure_solution 'XM (Sheldrick, 2008)'
_diffrn_ambient_temperature 100(2)
_diffrn_measured_fraction_theta_full 1.000
_diffrn_measured_fraction_theta_max 0.998
_diffrn_measurement_device_type 'XtaLAB AFC12 (RINC): Kappa single'
_diffrn_radiation_type CuK\a
_diffrn_radiation_wavelength 1.54184
_diffrn_reflns_av_R_equivalents 0.0414
_diffrn_reflns_av_unetI/netI 0.0148
_diffrn_reflns_Laue_measured_fraction_full 1.000
_diffrn_reflns_Laue_measured_fraction_max 0.998
_diffrn_reflns_limit_h_max 17
_diffrn_reflns_limit_h_min -17
_diffrn_reflns_limit_k_max 17
_diffrn_reflns_limit_k_min -17
_diffrn_reflns_limit_l_max 44
_diffrn_reflns_limit_l_min -45
_diffrn_reflns_number 220010
_diffrn_reflns_point_group_measured_fraction_full 1.000
_diffrn_reflns_point_group_measured_fraction_max 0.996
_diffrn_reflns_theta_full 67.684
_diffrn_reflns_theta_max 74.052
_diffrn_reflns_theta_min 3.350
_exptl_absorpt_coefficient_mu 0.704
_exptl_absorpt_correction_T_max 1.00000
_exptl_absorpt_correction_T_min 0.37247
_exptl_absorpt_correction_type multi-scan
_exptl_absorpt_process_details
;
CrysAlisPro 1.171.39.28b (Rigaku Oxford Diffraction, 2015)
Empirical absorption correction using spherical harmonics,
 implemented in SCALE3 ABSPACK scaling algorithm.
;
_exptl_crystal_colour colorless
_exptl_crystal_density_diffrn 1.274
_exptl_crystal_description block
_exptl_crystal_F_000 2952
_exptl_crystal_size_max 0.2
_exptl_crystal_size_mid 0.15
_exptl_crystal_size_min 0.05
_refine_diff_density_max 0.821
_refine_diff_density_min -0.414
_refine_diff_density_rms 0.046
_refine_ls_abs_structure_details
;
 Flack x determined using 6331 quotients [(I+)-(I-)]/[(I+)+(I-)]
 (Parsons, Flack and Wagner, Acta Cryst. B69 (2013) 249-259).
;
_refine_ls_abs_structure_Flack -0.01(2)
_refine_ls_extinction_method none
_refine_ls_goodness_of_fit_ref 1.027
_refine_ls_hydrogen_treatment mixed
_refine_ls_matrix_type full
_refine_ls_number_parameters 938
_refine_ls_number_reflns 14570
_refine_ls_number_restraints 3
_refine_ls_restrained_S_all 1.031
_refine_ls_R_factor_all 0.0374
_refine_ls_R_factor_gt 0.0369
_refine_ls_shift/su_max 0.001
_refine_ls_shift/su_mean 0.000
_refine_ls_structure_factor_coef Fsqd
_refine_ls_weighting_details 'w=1/[\s^2^(Fo^2^)+(0.0639P)^2^+2.4484P] where P=(Fo^2^+2Fc^2^)/3'
_refine_ls_weighting_scheme calc
_refine_ls_wR_factor_gt 0.1022
_refine_ls_wR_factor_ref 0.1027
_reflns_Friedel_coverage 0.816
_reflns_Friedel_fraction_full 1.000
_reflns_Friedel_fraction_max 0.994
_reflns_number_gt 14318
_reflns_number_total 14570
_reflns_threshold_expression 'I > 2\s(I)'
_cod_data_source_file np9b00183_si_004.cif
_cod_data_source_block 20181217_lhq6-4-14
_cod_depositor_comments
;

2022-11-30
Z value and formula fixed to values more according to usual
chemical conventions.                 miguel
;
_cod_original_formula_sum 'C79 H97 N9 O13'
_cod_original_formula_weight 1380.65
_cod_original_formula_moiety '3(C26 H31 N3 O4), C H4 O'
_cod_original_formula_units_Z 4
_cod_database_code 1552621
_shelx_shelxl_version_number 2014/7
_shelx_space_group_comment
;
The symmetry employed for this shelxl refinement is uniquely defined
by the following loop, which should always be used as a source of
symmetry information in preference to the above space-group names.
They are only intended as comments.
;
_shelx_estimated_absorpt_t_max 0.966
_shelx_estimated_absorpt_t_min 0.872
_olex2_refinement_description
;
1. Fixed Uiso
 At 1.2 times of:
  All C(H) groups, All C(H,H) groups, All C(H,H,H,H) groups, All N(H) groups
 At 1.5 times of:
  All C(H,H,H) groups, All O(H) groups, All O(H,H) groups
2. Restrained distances
 C17B-C16B \\sim C17C-C16B
 with sigma of 0.02
 C17B-C18B \\sim C17C-C18C
 with sigma of 0.02
 C18B-C19B \\sim C18C-C19B
 with sigma of 0.02
3. Uiso/Uaniso restraints and constraints
Uanis(C18B) = Uanis(C18C)
Uanis(C17B) = Uanis(C17C)
4. Others
 Sof(H16A)=Sof(H19C)=Sof(H19D)=Sof(C17C)=Sof(H17C)=Sof(H17D)=Sof(C18C)=
 Sof(H18C)=Sof(H18D)=1-FVAR(1)
 Sof(H16B)=Sof(H19A)=Sof(H19B)=Sof(C17B)=Sof(H17A)=Sof(H17B)=Sof(C18B)=
 Sof(H18A)=Sof(H18B)=FVAR(1)
5.a Ternary CH refined with riding coordinates:
 C13(H13), C16(H16), C13A(H13A), C16A(H16C), C13B(H13B), C16B(H16B), C16B(H16A)
5.b Secondary CH2 refined with riding coordinates:
 C12(H12C,H12D), C17(H17E,H17F), C18(H18E,H18F), C19(H19E,H19F), C12A(H12E,
 H12F), C17A(H17G,H17H), C18A(H18G,H18H), C19A(H19G,H19H), C12B(H12A,H12B),
 C19B(H19A,H19B), C19B(H19C,H19D), C17B(H17A,H17B), C18B(H18A,H18B), C17C(H17C,
 H17D), C18C(H18C,H18D)
5.c Aromatic/amide H refined with riding coordinates:
 C1(H1), C2(H2), C6(H6), C9(H9), C25(H25), N1(H1A), C1A(H1AA), C2A(H2AA),
 C6A(H6A), C9A(H9A), C25A(H25A), N1A(H1AB), C1B(H1B), C2B(H2B), C6B(H6B),
 C9B(H9B), C25B(H25B), N1B(H1BA)
5.d X=CH2 refined with riding coordinates:
 C26(H26C,H26D), C26A(H26E,H26F), C26B(H26A,H26B)
5.e Idealised Me refined as rotating group:
 C20(H20D,H20E,H20F), C21(H21D,H21E,H21F), C23(H23D,H23E,H23F), C24(H24D,H24E,
 H24F), C20A(H20G,H20H,H20I), C21A(H21G,H21H,H21I), C23A(H23G,H23H,H23I),
 C24A(H24G,H24H,H24I), C20B(H20A,H20B,H20C), C21B(H21A,H21B,H21C), C23B(H23A,
 H23B,H23C), C24B(H24A,H24B,H24C), C1S(H1SA,H1SB,H1SC)
5.f Idealised tetrahedral OH refined as rotating group:
 O2(H2A), O2A(H2AB)
;
_olex2_submission_special_instructions 'No special instructions were received'

loop_
_space_group_symop_operation_xyz
'x, y, z'
'-x+1/2, -y, z+1/2'
'x+1/2, -y+1/2, -z'
'-x, y+1/2, -z+1/2'

loop_
_atom_site_label
_atom_site_type_symbol
_atom_site_fract_x
_atom_site_fract_y
_atom_site_fract_z
_atom_site_U_iso_or_equiv
_atom_site_adp_type
_atom_site_occupancy
_atom_site_site_symmetry_order
_atom_site_calc_flag
_atom_site_refinement_flags_posn
_atom_site_refinement_flags_occupancy
_atom_site_disorder_assembly
_atom_site_disorder_group
C1 C -1.3593(2) -0.04120(19) -0.19834(8) 0.0339(6) Uani 1 1 d . . . .
H1 H -1.3595 -0.0661 -0.1747 0.041 Uiso 1 1 calc R . . .
C2 C -1.4407(2) -0.0346(2) -0.21718(9) 0.0395(6) Uani 1 1 d . . . .
H2 H -1.4984 -0.0501 -0.2059 0.047 Uiso 1 1 calc R . . .
C3 C -1.43986(19) -0.0024(2) -0.25648(8) 0.0373(6) Uani 1 1 d . . . .
C4 C -1.27731(17) 0.04730(16) -0.24638(6) 0.0239(4) Uani 1 1 d . . . .
C5 C -1.27010(18) -0.00927(16) -0.21482(7) 0.0254(5) Uani 1 1 d . . . .
C6 C -1.18036(18) -0.02448(16) -0.19920(6) 0.0244(4) Uani 1 1 d . . . .
H6 H -1.1741 -0.0624 -0.1784 0.029 Uiso 1 1 calc R . . .
C7 C -1.10108(17) 0.01705(16) -0.21475(6) 0.0232(4) Uani 1 1 d . . . .
C8 C -1.10998(17) 0.07491(16) -0.24547(6) 0.0221(4) Uani 1 1 d . . . .
C9 C -1.19779(17) 0.09166(17) -0.26192(6) 0.0238(4) Uani 1 1 d . . . .
H9 H -1.2035 0.1307 -0.2824 0.029 Uiso 1 1 calc R . . .
C10 C -0.99721(17) 0.00953(16) -0.20351(6) 0.0240(5) Uani 1 1 d . . . .
C11 C -0.95224(17) 0.09259(17) -0.22766(6) 0.0235(4) Uani 1 1 d . . . .
C12 C -0.97869(18) 0.03634(16) -0.16350(6) 0.0252(5) Uani 1 1 d . . . .
H12C H -1.0255 0.0075 -0.1473 0.030 Uiso 1 1 calc R . . .
H12D H -0.9152 0.0170 -0.1559 0.030 Uiso 1 1 calc R . . .
C13 C -0.98793(16) 0.14284(16) -0.16324(6) 0.0221(4) Uani 1 1 d . . . .
H13 H -1.0555 0.1594 -0.1603 0.027 Uiso 1 1 calc R . . .
C14 C -0.93024(16) 0.19539(16) -0.13462(6) 0.0226(4) Uani 1 1 d . . . .
C15 C -0.96287(16) 0.26421(17) -0.20892(6) 0.0239(4) Uani 1 1 d . . . .
C16 C -0.96606(18) 0.32879(16) -0.17568(7) 0.0263(5) Uani 1 1 d . . . .
H16 H -1.0327 0.3447 -0.1702 0.032 Uiso 1 1 calc R . . .
C17 C -0.9086(2) 0.41997(19) -0.18086(8) 0.0393(6) Uani 1 1 d . . . .
H17E H -0.8523 0.4090 -0.1958 0.047 Uiso 1 1 calc R . . .
H17F H -0.9472 0.4688 -0.1922 0.047 Uiso 1 1 calc R . . .
C18 C -0.8816(3) 0.4465(2) -0.14246(10) 0.0508(8) Uani 1 1 d . . . .
H18E H -0.9331 0.4813 -0.1308 0.061 Uiso 1 1 calc R . . .
H18F H -0.8247 0.4858 -0.1425 0.061 Uiso 1 1 calc R . . .
C19 C -0.86284(18) 0.35497(18) -0.12223(7) 0.0299(5) Uani 1 1 d . . . .
H19E H -0.7956 0.3382 -0.1231 0.036 Uiso 1 1 calc R . . .
H19F H -0.8832 0.3590 -0.0968 0.036 Uiso 1 1 calc R . . .
C20 C -1.4205(2) -0.0851(2) -0.28246(10) 0.0488(7) Uani 1 1 d . . . .
H20D H -1.3565 -0.1078 -0.2787 0.073 Uiso 1 1 calc GR . . .
H20E H -1.4275 -0.0645 -0.3075 0.073 Uiso 1 1 calc GR . . .
H20F H -1.4651 -0.1350 -0.2775 0.073 Uiso 1 1 calc GR . . .
C21 C -1.5305(2) 0.0489(3) -0.26712(10) 0.0487(8) Uani 1 1 d . . . .
H21D H -1.5841 0.0070 -0.2646 0.073 Uiso 1 1 calc GR . . .
H21E H -1.5257 0.0698 -0.2922 0.073 Uiso 1 1 calc GR . . .
H21F H -1.5392 0.1026 -0.2513 0.073 Uiso 1 1 calc GR . . .
C22 C -0.84785(18) 0.07893(19) -0.24245(7) 0.0296(5) Uani 1 1 d . . . .
C23 C -0.78130(19) 0.0482(2) -0.21125(8) 0.0365(6) Uani 1 1 d . . . .
H23D H -0.7853 0.0928 -0.1914 0.055 Uiso 1 1 calc GR . . .
H23E H -0.7167 0.0456 -0.2201 0.055 Uiso 1 1 calc GR . . .
H23F H -0.8001 -0.0131 -0.2026 0.055 Uiso 1 1 calc GR . . .
C24 C -0.8455(2) 0.0038(2) -0.27301(8) 0.0361(6) Uani 1 1 d . . . .
H24D H -0.8676 -0.0554 -0.2634 0.054 Uiso 1 1 calc GR . . .
H24E H -0.7812 -0.0032 -0.2818 0.054 Uiso 1 1 calc GR . . .
H24F H -0.8861 0.0232 -0.2929 0.054 Uiso 1 1 calc GR . . .
C25 C -0.81324(19) 0.1698(2) -0.26010(7) 0.0331(5) Uani 1 1 d . . . .
H25 H -0.8492 0.1925 -0.2797 0.040 Uiso 1 1 calc R . . .
C26 C -0.7390(2) 0.2193(2) -0.25088(9) 0.0456(7) Uani 1 1 d . . . .
H26C H -0.7004 0.1998 -0.2315 0.055 Uiso 1 1 calc R . . .
H26D H -0.7243 0.2743 -0.2637 0.055 Uiso 1 1 calc R . . .
N1 N -1.02069(14) 0.10658(15) -0.25736(5) 0.0239(4) Uani 1 1 d . . . .
H1A H -1.0082 0.1303 -0.2786 0.029 Uiso 1 1 calc R . . .
N2 N -0.95626(14) 0.17190(14) -0.20059(5) 0.0221(4) Uani 1 1 d . . . .
N3 N -0.92148(15) 0.28675(14) -0.14290(5) 0.0257(4) Uani 1 1 d . . . .
O1 O -1.36408(12) 0.06745(13) -0.26173(5) 0.0295(4) Uani 1 1 d . . . .
O2 O -0.95895(14) -0.08186(12) -0.20938(5) 0.0312(4) Uani 1 1 d . . . .
H2A H -0.9845 -0.1058 -0.2274 0.047 Uiso 1 1 calc GR . . .
O3 O -0.89463(12) 0.15715(12) -0.10742(4) 0.0258(3) Uani 1 1 d . . . .
O4 O -0.96636(13) 0.29634(12) -0.24048(5) 0.0297(4) Uani 1 1 d . . . .
C1A C -0.72999(16) 0.35187(16) 0.12684(6) 0.0241(4) Uani 1 1 d . . . .
H1AA H -0.7227 0.4164 0.1229 0.029 Uiso 1 1 calc R . . .
C2A C -0.79159(17) 0.32073(17) 0.15197(7) 0.0274(5) Uani 1 1 d . . . .
H2AA H -0.8267 0.3644 0.1655 0.033 Uiso 1 1 calc R . . .
C3A C -0.80625(17) 0.21668(17) 0.15914(7) 0.0260(5) Uani 1 1 d . . . .
C4A C -0.67653(15) 0.18835(16) 0.11602(6) 0.0203(4) Uani 1 1 d . . . .
C5A C -0.67398(15) 0.28453(15) 0.10543(6) 0.0200(4) Uani 1 1 d . . . .
C6A C -0.61747(16) 0.31003(15) 0.07542(6) 0.0204(4) Uani 1 1 d . . . .
H6A H -0.6128 0.3731 0.0685 0.025 Uiso 1 1 calc R . . .
C7A C -0.56839(15) 0.24139(15) 0.05603(6) 0.0192(4) Uani 1 1 d . . . .
C8A C -0.57498(15) 0.14655(15) 0.06623(6) 0.0181(4) Uani 1 1 d . . . .
C9A C -0.62816(15) 0.11874(15) 0.09680(6) 0.0196(4) Uani 1 1 d . . . .
H9A H -0.6310 0.0558 0.1040 0.024 Uiso 1 1 calc R . . .
C10A C -0.50039(16) 0.25151(15) 0.02408(6) 0.0198(4) Uani 1 1 d . . . .
C11A C -0.49483(15) 0.14448(14) 0.01050(6) 0.0180(4) Uani 1 1 d . . . .
C12A C -0.54120(17) 0.30776(15) -0.00824(6) 0.0230(4) Uani 1 1 d . . . .
H12E H -0.5733 0.3644 0.0003 0.028 Uiso 1 1 calc R . . .
H12F H -0.4910 0.3256 -0.0253 0.028 Uiso 1 1 calc R . . .
C13A C -0.61122(16) 0.24079(15) -0.02617(6) 0.0208(4) Uani 1 1 d . . . .
H13A H -0.6743 0.2485 -0.0148 0.025 Uiso 1 1 calc R . . .
C14A C -0.62063(16) 0.24951(16) -0.06784(6) 0.0220(4) Uani 1 1 d . . . .
C15A C -0.62385(15) 0.06961(15) -0.02884(6) 0.0187(4) Uani 1 1 d . . . .
C16A C -0.69588(16) 0.09323(15) -0.05946(6) 0.0223(4) Uani 1 1 d . . . .
H16C H -0.7574 0.1104 -0.0484 0.027 Uiso 1 1 calc R . . .
C17A C -0.71109(18) 0.01289(17) -0.08709(7) 0.0298(5) Uani 1 1 d . . . .
H17G H -0.6919 -0.0473 -0.0767 0.036 Uiso 1 1 calc R . . .
H17H H -0.7776 0.0091 -0.0945 0.036 Uiso 1 1 calc R . . .
C18A C -0.6476(2) 0.03926(19) -0.11955(7) 0.0332(5) Uani 1 1 d . . . .
H18G H -0.5819 0.0202 -0.1153 0.040 Uiso 1 1 calc R . . .
H18H H -0.6702 0.0102 -0.1421 0.040 Uiso 1 1 calc R . . .
C19A C -0.65632(19) 0.14629(18) -0.12138(7) 0.0292(5) Uani 1 1 d . . . .
H19G H -0.6010 0.1744 -0.1332 0.035 Uiso 1 1 calc R . . .
H19H H -0.7137 0.1653 -0.1344 0.035 Uiso 1 1 calc R . . .
C20A C -0.89205(19) 0.1793(2) 0.13765(9) 0.0372(6) Uani 1 1 d . . . .
H20G H -0.9484 0.2136 0.1447 0.056 Uiso 1 1 calc GR . . .
H20H H -0.9008 0.1135 0.1430 0.056 Uiso 1 1 calc GR . . .
H20I H -0.8809 0.1874 0.1118 0.056 Uiso 1 1 calc GR . . .
C21A C -0.8153(2) 0.1983(2) 0.20022(7) 0.0372(6) Uani 1 1 d . . . .
H21G H -0.7583 0.2195 0.2125 0.056 Uiso 1 1 calc GR . . .
H21H H -0.8236 0.1319 0.2044 0.056 Uiso 1 1 calc GR . . .
H21I H -0.8695 0.2320 0.2097 0.056 Uiso 1 1 calc GR . . .
C22A C -0.39814(15) 0.11134(15) -0.00729(6) 0.0209(4) Uani 1 1 d . . . .
C23A C -0.36208(17) 0.18390(17) -0.03517(6) 0.0251(5) Uani 1 1 d . . . .
H23G H -0.4114 0.1967 -0.0528 0.038 Uiso 1 1 calc GR . . .
H23H H -0.3068 0.1594 -0.0475 0.038 Uiso 1 1 calc GR . . .
H23I H -0.3454 0.2412 -0.0226 0.038 Uiso 1 1 calc GR . . .
C24A C -0.32176(17) 0.09646(19) 0.02262(7) 0.0291(5) Uani 1 1 d . . . .
H24G H -0.3169 0.1524 0.0374 0.044 Uiso 1 1 calc GR . . .
H24H H -0.2612 0.0838 0.0112 0.044 Uiso 1 1 calc GR . . .
H24I H -0.3396 0.0439 0.0378 0.044 Uiso 1 1 calc GR . . .
C25A C -0.41116(16) 0.01611(16) -0.02635(7) 0.0238(4) Uani 1 1 d . . . .
H25A H -0.4281 -0.0346 -0.0114 0.029 Uiso 1 1 calc R . . .
C26A C -0.4008(2) -0.0019(2) -0.06192(9) 0.0418(6) Uani 1 1 d . . . .
H26E H -0.3840 0.0464 -0.0780 0.050 Uiso 1 1 calc R . . .
H26F H -0.4105 -0.0628 -0.0708 0.050 Uiso 1 1 calc R . . .
N1A N -0.52091(13) 0.08944(12) 0.04300(5) 0.0186(3) Uani 1 1 d . . . .
H1AB H -0.5055 0.0316 0.0471 0.022 Uiso 1 1 calc R . . .
N2A N -0.57348(13) 0.14537(12) -0.01751(5) 0.0184(3) Uani 1 1 d . . . .
N3A N -0.66147(14) 0.17218(14) -0.08240(5) 0.0238(4) Uani 1 1 d . . . .
O1A O -0.72276(11) 0.16180(11) 0.14769(4) 0.0237(3) Uani 1 1 d . . . .
O2A O -0.41121(12) 0.29029(12) 0.03504(4) 0.0252(3) Uani 1 1 d . . . .
H2AB H -0.4126 0.3023 0.0571 0.038 Uiso 1 1 calc GR . . .
O3A O -0.59220(13) 0.31769(12) -0.08556(5) 0.0301(4) Uani 1 1 d . . . .
O4A O -0.61648(11) -0.01110(10) -0.01646(4) 0.0213(3) Uani 1 1 d . . . .
C1B C -0.6083(2) -0.42619(18) -0.11262(7) 0.0336(6) Uani 1 1 d . . . .
H1B H -0.6077 -0.4918 -0.1112 0.040 Uiso 1 1 calc R . . .
C2B C -0.6267(2) -0.38391(18) -0.14482(7) 0.0327(5) Uani 1 1 d . . . .
H2B H -0.6361 -0.4206 -0.1657 0.039 Uiso 1 1 calc R . . .
C3B C -0.63249(19) -0.27780(18) -0.14764(7) 0.0290(5) Uani 1 1 d . . . .
C4B C -0.57357(17) -0.27246(16) -0.08499(6) 0.0246(5) Uani 1 1 d . . . .
C5B C -0.58927(19) -0.36986(17) -0.07985(7) 0.0275(5) Uani 1 1 d . . . .
C6B C -0.58326(18) -0.40646(17) -0.04423(7) 0.0280(5) Uani 1 1 d . . . .
H6B H -0.5926 -0.4707 -0.0403 0.034 Uiso 1 1 calc R . . .
C7B C -0.56354(17) -0.34784(16) -0.01495(6) 0.0238(4) Uani 1 1 d . . . .
C8B C -0.54719(16) -0.25164(16) -0.02090(6) 0.0218(4) Uani 1 1 d . . . .
C9B C -0.55274(17) -0.21236(16) -0.05609(6) 0.0235(4) Uani 1 1 d . . . .
H9B H -0.5428 -0.1482 -0.0599 0.028 Uiso 1 1 calc R . . .
C10B C -0.55011(17) -0.37036(16) 0.02544(6) 0.0240(5) Uani 1 1 d . . . .
C11B C -0.53960(16) -0.26678(15) 0.04248(6) 0.0219(4) Uani 1 1 d . . . .
C12B C -0.63527(18) -0.41523(16) 0.04545(7) 0.0262(5) Uani 1 1 d . . . .
H12A H -0.6687 -0.4586 0.0293 0.031 Uiso 1 1 calc R . . .
H12B H -0.6136 -0.4498 0.0669 0.031 Uiso 1 1 calc R . . .
C13B C -0.70014(17) -0.33519(15) 0.05665(6) 0.0227(4) Uani 1 1 d . . . .
H13B H -0.7502 -0.3266 0.0381 0.027 Uiso 1 1 calc R . . .
C14B C -0.74548(17) -0.34303(16) 0.09480(6) 0.0238(4) Uani 1 1 d . . . .
C15B C -0.67810(17) -0.16677(16) 0.06542(6) 0.0227(4) Uani 1 1 d . . . .
C16B C -0.77919(19) -0.17627(17) 0.08146(8) 0.0307(5) Uani 1 1 d D . . .
H16B H -0.8235 -0.1838 0.0608 0.037 Uiso 0.691(5) 1 calc R P A 1
H16A H -0.8312 -0.1676 0.0637 0.037 Uiso 0.309(5) 1 calc R P A 2
C19B C -0.8196(2) -0.2400(2) 0.14186(7) 0.0363(6) Uani 1 1 d D . . .
H19A H -0.7853 -0.2764 0.1602 0.044 Uiso 0.691(5) 1 calc R P A 1
H19B H -0.8878 -0.2503 0.1446 0.044 Uiso 0.691(5) 1 calc R P A 1
H19C H -0.8715 -0.2819 0.1488 0.044 Uiso 0.309(5) 1 calc R P A 2
H19D H -0.7677 -0.2478 0.1593 0.044 Uiso 0.309(5) 1 calc R P A 2
C20B C -0.5928(2) -0.2410(2) -0.18390(7) 0.0345(6) Uani 1 1 d . . . .
H20A H -0.5267 -0.2584 -0.1860 0.052 Uiso 1 1 calc GR . . .
H20B H -0.5985 -0.1734 -0.1846 0.052 Uiso 1 1 calc GR . . .
H20C H -0.6282 -0.2680 -0.2039 0.052 Uiso 1 1 calc GR . . .
C21B C -0.7345(2) -0.2444(2) -0.14170(8) 0.0375(6) Uani 1 1 d . . . .
H21A H -0.7752 -0.2714 -0.1602 0.056 Uiso 1 1 calc GR . . .
H21B H -0.7368 -0.1768 -0.1434 0.056 Uiso 1 1 calc GR . . .
H21C H -0.7559 -0.2639 -0.1178 0.056 Uiso 1 1 calc GR . . .
C22B C -0.46056(18) -0.25613(18) 0.07275(7) 0.0278(5) Uani 1 1 d . . . .
C23B C -0.4799(2) -0.3241(2) 0.10482(8) 0.0390(6) Uani 1 1 d . . . .
H23A H -0.5423 -0.3118 0.1148 0.059 Uiso 1 1 calc GR . . .
H23B H -0.4326 -0.3149 0.1236 0.059 Uiso 1 1 calc GR . . .
H23C H -0.4770 -0.3881 0.0961 0.059 Uiso 1 1 calc GR . . .
C24B C -0.4560(2) -0.15504(19) 0.08815(8) 0.0338(6) Uani 1 1 d . . . .
H24A H -0.4469 -0.1112 0.0683 0.051 Uiso 1 1 calc GR . . .
H24B H -0.4036 -0.1501 0.1051 0.051 Uiso 1 1 calc GR . . .
H24C H -0.5147 -0.1408 0.1006 0.051 Uiso 1 1 calc GR . . .
C25B C -0.36309(18) -0.27997(19) 0.05602(8) 0.0335(6) Uani 1 1 d . . . .
H25B H -0.3393 -0.3399 0.0611 0.040 Uiso 1 1 calc R . . .
C26B C -0.3109(2) -0.2277(2) 0.03603(9) 0.0478(7) Uani 1 1 d . . . .
H26A H -0.3309 -0.1670 0.0300 0.057 Uiso 1 1 calc R . . .
H26B H -0.2525 -0.2500 0.0274 0.057 Uiso 1 1 calc R . . .
N1B N -0.52289(14) -0.20455(13) 0.01114(5) 0.0216(4) Uani 1 1 d . . . .
H1BA H -0.5014 -0.1477 0.0124 0.026 Uiso 1 1 calc R . . .
N2B N -0.63756(14) -0.25091(13) 0.05747(5) 0.0221(4) Uani 1 1 d . . . .
N3B N -0.78676(15) -0.26158(14) 0.10452(5) 0.0254(4) Uani 1 1 d . . . .
O1B O -0.57228(13) -0.23367(12) -0.11965(4) 0.0280(4) Uani 1 1 d . . . .
O2B O -0.47317(14) -0.43389(12) 0.03127(5) 0.0299(4) Uani 1 1 d . . . .
O3B O -0.74089(14) -0.41321(13) 0.11452(5) 0.0343(4) Uani 1 1 d . . . .
O4B O -0.64008(12) -0.08933(11) 0.06071(4) 0.0254(3) Uani 1 1 d . . . .
C17B C -0.8158(3) -0.0969(3) 0.10485(12) 0.0294(8) Uani 0.691(5) 1 d D P A 1
H17A H -0.8840 -0.0879 0.1015 0.035 Uiso 0.691(5) 1 calc R P A 1
H17B H -0.7829 -0.0383 0.0994 0.035 Uiso 0.691(5) 1 calc R P A 1
C18B C -0.7929(3) -0.1313(3) 0.14355(11) 0.0358(8) Uani 0.691(5) 1 d D P A 1
H18A H -0.8313 -0.0985 0.1617 0.043 Uiso 0.691(5) 1 calc R P A 1
H18B H -0.7258 -0.1225 0.1493 0.043 Uiso 0.691(5) 1 calc R P A 1
C17C C -0.7781(7) -0.0998(7) 0.1160(3) 0.0294(8) Uani 0.309(5) 1 d D P A 2
H17C H -0.7157 -0.0967 0.1275 0.035 Uiso 0.309(5) 1 calc R P A 2
H17D H -0.7967 -0.0371 0.1079 0.035 Uiso 0.309(5) 1 calc R P A 2
C18C C -0.8521(8) -0.1425(6) 0.1415(3) 0.0358(8) Uani 0.309(5) 1 d D P A 2
H18C H -0.8498 -0.1144 0.1658 0.043 Uiso 0.309(5) 1 calc R P A 2
H18D H -0.9162 -0.1369 0.1316 0.043 Uiso 0.309(5) 1 calc R P A 2
C1S C -0.3244(2) -0.53742(19) -0.02737(8) 0.0348(6) Uani 1 1 d . . . .
H1SA H -0.3779 -0.5341 -0.0439 0.052 Uiso 1 1 calc GR . . .
H1SB H -0.3369 -0.5839 -0.0087 0.052 Uiso 1 1 calc GR . . .
H1SC H -0.2680 -0.5548 -0.0408 0.052 Uiso 1 1 calc GR . . .
O1S O -0.31031(13) -0.44748(13) -0.01050(5) 0.0312(4) Uani 1 1 d . . . .
H2BA H -0.428(3) -0.426(3) 0.0163(10) 0.047 Uiso 1 1 d R . . .
H1S H -0.251(3) -0.449(3) -0.0018(10) 0.047 Uiso 1 1 d R . . .

loop_
_atom_site_aniso_label
_atom_site_aniso_U_11
_atom_site_aniso_U_22
_atom_site_aniso_U_33
_atom_site_aniso_U_23
_atom_site_aniso_U_13
_atom_site_aniso_U_12
C1 0.0340(13) 0.0305(12) 0.0372(13) 0.0105(10) 0.0037(11) -0.0050(10)
C2 0.0300(13) 0.0391(15) 0.0494(16) 0.0127(13) 0.0042(12) -0.0095(11)
C3 0.0252(12) 0.0398(14) 0.0468(15) 0.0097(12) -0.0051(11) -0.0095(11)
C4 0.0242(11) 0.0219(10) 0.0255(11) 0.0005(9) -0.0020(9) 0.0008(9)
C5 0.0297(12) 0.0218(10) 0.0246(11) 0.0013(9) 0.0013(9) -0.0025(9)
C6 0.0327(12) 0.0195(10) 0.0209(10) 0.0019(8) -0.0019(9) -0.0013(9)
C7 0.0288(12) 0.0196(10) 0.0210(10) -0.0023(8) -0.0023(9) 0.0011(9)
C8 0.0259(11) 0.0219(10) 0.0184(9) -0.0010(8) 0.0009(8) -0.0003(9)
C9 0.0257(11) 0.0254(11) 0.0201(10) 0.0039(8) -0.0006(8) -0.0002(9)
C10 0.0287(11) 0.0210(10) 0.0222(10) -0.0015(8) -0.0027(9) 0.0039(9)
C11 0.0219(11) 0.0270(11) 0.0216(10) -0.0025(9) -0.0017(9) 0.0029(9)
C12 0.0290(12) 0.0237(11) 0.0229(11) 0.0027(8) -0.0056(9) 0.0009(9)
C13 0.0229(10) 0.0239(11) 0.0195(10) 0.0020(8) -0.0015(8) 0.0015(8)
C14 0.0201(10) 0.0245(11) 0.0232(11) 0.0009(9) 0.0018(8) 0.0011(8)
C15 0.0218(11) 0.0270(11) 0.0230(10) 0.0039(9) 0.0015(8) 0.0008(9)
C16 0.0296(11) 0.0229(11) 0.0265(11) 0.0023(9) 0.0002(9) -0.0007(9)
C17 0.0489(16) 0.0267(12) 0.0422(15) 0.0035(11) -0.0036(13) -0.0096(12)
C18 0.060(2) 0.0370(15) 0.0555(19) -0.0039(14) -0.0051(16) -0.0150(15)
C19 0.0284(12) 0.0317(12) 0.0295(12) -0.0062(10) -0.0003(10) -0.0053(10)
C20 0.0440(17) 0.0443(16) 0.0582(19) 0.0014(15) -0.0135(14) -0.0111(14)
C21 0.0235(13) 0.0596(19) 0.063(2) 0.0186(16) -0.0045(13) -0.0055(13)
C22 0.0231(11) 0.0375(13) 0.0282(11) -0.0046(10) 0.0001(9) 0.0043(10)
C23 0.0247(12) 0.0452(15) 0.0397(14) -0.0027(12) -0.0035(11) 0.0067(11)
C24 0.0298(13) 0.0404(14) 0.0381(14) -0.0088(11) 0.0059(11) 0.0059(11)
C25 0.0269(12) 0.0417(14) 0.0306(12) -0.0042(11) 0.0048(10) 0.0023(11)
C26 0.0398(16) 0.0458(17) 0.0513(18) -0.0024(14) 0.0004(13) -0.0057(13)
N1 0.0211(9) 0.0330(10) 0.0175(8) 0.0021(7) 0.0009(7) 0.0003(8)
N2 0.0223(9) 0.0247(9) 0.0192(8) 0.0017(7) -0.0002(7) -0.0003(7)
N3 0.0274(10) 0.0252(10) 0.0245(9) -0.0007(8) -0.0030(8) -0.0035(8)
O1 0.0216(8) 0.0326(9) 0.0343(9) 0.0083(7) -0.0018(7) -0.0030(7)
O2 0.0371(10) 0.0238(8) 0.0327(9) -0.0041(7) -0.0105(7) 0.0081(7)
O3 0.0276(8) 0.0302(8) 0.0196(7) -0.0006(6) -0.0025(6) 0.0048(7)
O4 0.0332(9) 0.0307(9) 0.0251(8) 0.0077(7) 0.0019(7) -0.0006(7)
C1A 0.0238(11) 0.0212(10) 0.0273(11) -0.0011(9) -0.0011(9) 0.0026(9)
C2A 0.0255(11) 0.0258(11) 0.0310(12) -0.0038(9) 0.0045(9) 0.0049(9)
C3A 0.0209(11) 0.0280(11) 0.0290(12) 0.0021(9) 0.0057(9) 0.0033(9)
C4A 0.0171(9) 0.0219(10) 0.0218(10) 0.0013(8) 0.0004(8) -0.0029(8)
C5A 0.0193(10) 0.0180(10) 0.0226(10) -0.0003(8) -0.0022(8) -0.0007(8)
C6A 0.0222(10) 0.0156(9) 0.0234(10) 0.0003(8) -0.0021(8) -0.0020(8)
C7A 0.0195(10) 0.0171(10) 0.0210(10) 0.0004(8) 0.0001(8) -0.0020(8)
C8A 0.0166(9) 0.0172(10) 0.0206(10) -0.0012(8) 0.0003(8) -0.0014(8)
C9A 0.0188(10) 0.0176(9) 0.0224(10) 0.0021(8) 0.0003(8) -0.0025(8)
C10A 0.0221(10) 0.0167(9) 0.0206(10) -0.0005(8) 0.0010(8) -0.0040(8)
C11A 0.0185(9) 0.0166(9) 0.0188(9) 0.0000(8) -0.0001(8) -0.0028(8)
C12A 0.0284(11) 0.0163(9) 0.0242(10) 0.0021(8) 0.0014(9) -0.0024(9)
C13A 0.0216(10) 0.0162(9) 0.0245(10) 0.0026(8) 0.0015(8) 0.0020(8)
C14A 0.0203(10) 0.0201(10) 0.0257(11) 0.0031(8) -0.0002(8) 0.0016(8)
C15A 0.0163(9) 0.0181(9) 0.0217(10) 0.0002(8) 0.0015(8) 0.0005(8)
C16A 0.0208(10) 0.0189(10) 0.0273(11) 0.0044(9) -0.0040(9) -0.0016(8)
C17A 0.0317(12) 0.0236(11) 0.0342(13) 0.0008(10) -0.0135(10) -0.0022(10)
C18A 0.0360(13) 0.0329(13) 0.0305(12) -0.0063(10) -0.0077(11) 0.0062(11)
C19A 0.0315(12) 0.0318(12) 0.0242(11) 0.0005(9) -0.0027(9) -0.0005(10)
C20A 0.0260(12) 0.0359(13) 0.0497(16) 0.0036(12) -0.0003(11) -0.0006(11)
C21A 0.0389(14) 0.0404(14) 0.0323(13) 0.0045(11) 0.0130(11) 0.0098(12)
C22A 0.0186(10) 0.0200(10) 0.0240(10) -0.0009(8) 0.0018(8) -0.0012(8)
C23A 0.0240(11) 0.0254(11) 0.0257(11) 0.0014(9) 0.0053(9) -0.0033(9)
C24A 0.0196(10) 0.0386(13) 0.0292(11) 0.0043(10) 0.0010(9) -0.0025(10)
C25A 0.0181(10) 0.0206(10) 0.0326(12) -0.0020(9) 0.0027(9) 0.0015(8)
C26A 0.0365(14) 0.0389(15) 0.0499(16) -0.0110(13) 0.0090(13) -0.0062(12)
N1A 0.0189(8) 0.0155(8) 0.0215(8) 0.0011(7) 0.0026(7) 0.0010(7)
N2A 0.0190(8) 0.0143(8) 0.0219(9) 0.0006(7) -0.0007(7) 0.0013(7)
N3A 0.0257(9) 0.0234(9) 0.0224(9) 0.0035(7) -0.0029(7) -0.0026(8)
O1A 0.0229(8) 0.0237(8) 0.0245(8) 0.0031(6) 0.0060(6) 0.0028(6)
O2A 0.0256(8) 0.0284(8) 0.0217(7) -0.0031(6) 0.0030(6) -0.0112(7)
O3A 0.0366(9) 0.0254(8) 0.0283(8) 0.0067(7) -0.0012(7) -0.0046(7)
O4A 0.0221(7) 0.0160(7) 0.0260(8) 0.0002(6) -0.0004(6) -0.0013(6)
C1B 0.0457(15) 0.0241(11) 0.0310(12) -0.0056(10) 0.0062(11) -0.0069(11)
C2B 0.0403(14) 0.0299(12) 0.0279(12) -0.0069(10) 0.0058(11) -0.0088(11)
C3B 0.0334(13) 0.0305(12) 0.0232(11) -0.0028(9) 0.0029(10) -0.0085(10)
C4B 0.0267(11) 0.0247(11) 0.0224(11) 0.0024(9) 0.0029(9) -0.0027(9)
C5B 0.0333(13) 0.0218(11) 0.0274(12) -0.0038(9) 0.0030(10) -0.0032(9)
C6B 0.0354(13) 0.0179(10) 0.0307(12) 0.0004(9) 0.0054(10) -0.0013(9)
C7B 0.0261(11) 0.0196(10) 0.0258(11) 0.0019(9) 0.0040(9) 0.0004(8)
C8B 0.0225(10) 0.0187(10) 0.0242(11) -0.0002(8) 0.0033(8) 0.0002(8)
C9B 0.0262(11) 0.0181(10) 0.0261(11) 0.0015(8) 0.0018(9) -0.0030(8)
C10B 0.0288(11) 0.0171(10) 0.0261(11) 0.0009(9) 0.0026(9) 0.0024(9)
C11B 0.0227(10) 0.0187(10) 0.0242(10) 0.0022(8) 0.0002(9) 0.0003(8)
C12B 0.0339(12) 0.0183(10) 0.0264(11) 0.0015(9) 0.0039(10) -0.0010(9)
C13B 0.0260(11) 0.0196(10) 0.0227(10) 0.0026(8) -0.0001(9) -0.0031(9)
C14B 0.0240(10) 0.0210(10) 0.0262(11) 0.0036(9) 0.0005(9) -0.0038(9)
C15B 0.0267(11) 0.0196(10) 0.0220(10) 0.0016(8) 0.0011(9) 0.0016(8)
C16B 0.0335(13) 0.0226(11) 0.0361(13) 0.0106(10) 0.0121(10) 0.0044(10)
C19B 0.0428(15) 0.0378(14) 0.0283(13) 0.0057(11) 0.0109(11) 0.0062(12)
C20B 0.0404(14) 0.0394(14) 0.0236(11) 0.0005(10) 0.0013(10) -0.0109(12)
C21B 0.0329(13) 0.0452(15) 0.0344(14) -0.0037(12) 0.0026(11) -0.0067(12)
C22B 0.0283(12) 0.0278(11) 0.0274(11) 0.0013(9) -0.0045(9) 0.0015(10)
C23B 0.0399(14) 0.0437(15) 0.0336(13) 0.0105(12) -0.0097(11) -0.0004(12)
C24B 0.0314(13) 0.0359(13) 0.0342(13) -0.0065(11) -0.0094(10) 0.0033(11)
C25B 0.0265(12) 0.0326(13) 0.0414(14) 0.0003(11) -0.0070(11) 0.0068(10)
C26B 0.0385(15) 0.0525(18) 0.0524(18) 0.0067(15) -0.0012(14) 0.0046(14)
N1B 0.0256(9) 0.0173(8) 0.0220(9) 0.0013(7) 0.0007(7) -0.0029(7)
N2B 0.0253(9) 0.0164(8) 0.0244(9) 0.0013(7) 0.0016(7) -0.0012(7)
N3B 0.0296(10) 0.0230(9) 0.0235(9) 0.0060(8) 0.0054(8) 0.0001(8)
O1B 0.0364(9) 0.0254(8) 0.0221(8) 0.0003(6) 0.0005(7) -0.0096(7)
O2B 0.0322(9) 0.0233(8) 0.0343(9) 0.0068(7) 0.0055(7) 0.0077(7)
O3B 0.0434(10) 0.0252(8) 0.0343(9) 0.0109(7) 0.0076(8) -0.0009(8)
O4B 0.0311(8) 0.0174(7) 0.0276(8) 0.0016(6) 0.0016(7) -0.0017(6)
C17B 0.027(2) 0.0241(13) 0.037(2) 0.0027(15) 0.0047(16) 0.0038(17)
C18B 0.043(2) 0.0315(17) 0.0325(16) -0.0034(13) 0.0072(19) 0.0039(18)
C17C 0.027(2) 0.0241(13) 0.037(2) 0.0027(15) 0.0047(16) 0.0038(17)
C18C 0.043(2) 0.0315(17) 0.0325(16) -0.0034(13) 0.0072(19) 0.0039(18)
C1S 0.0312(13) 0.0348(13) 0.0383(14) 0.0037(11) 0.0006(11) -0.0039(11)
O1S 0.0252(8) 0.0289(9) 0.0396(10) 0.0037(7) 0.0028(8) 0.0029(7)

loop_
_atom_type_symbol
_atom_type_description
_atom_type_scat_dispersion_real
_atom_type_scat_dispersion_imag
_atom_type_scat_source
C C 0.0181 0.0091 'International Tables Vol C Tables 4.2.6.8 and 6.1.1.4'
H H 0.0000 0.0000 'International Tables Vol C Tables 4.2.6.8 and 6.1.1.4'
N N 0.0311 0.0180 'International Tables Vol C Tables 4.2.6.8 and 6.1.1.4'
O O 0.0492 0.0322 'International Tables Vol C Tables 4.2.6.8 and 6.1.1.4'

loop_
_geom_angle_atom_site_label_1
_geom_angle_atom_site_label_2
_geom_angle_atom_site_label_3
_geom_angle
C2 C1 H1 120.0
C2 C1 C5 119.9(2)
C5 C1 H1 120.0
C1 C2 H2 119.9
C1 C2 C3 120.3(2)
C3 C2 H2 119.9
C2 C3 C20 110.9(3)
C2 C3 C21 112.5(3)
C21 C3 C20 111.0(3)
O1 C3 C2 109.6(2)
O1 C3 C20 108.0(2)
O1 C3 C21 104.4(2)
C9 C4 C5 122.0(2)
O1 C4 C5 121.2(2)
O1 C4 C9 116.6(2)
C4 C5 C1 116.9(2)
C6 C5 C1 123.8(2)
C6 C5 C4 119.1(2)
C5 C6 H6 120.3
C7 C6 C5 119.5(2)
C7 C6 H6 120.3
C6 C7 C8 120.6(2)
C6 C7 C10 129.2(2)
C8 C7 C10 110.1(2)
C7 C8 N1 111.0(2)
C9 C8 C7 121.8(2)
C9 C8 N1 127.2(2)
C4 C9 H9 121.5
C8 C9 C4 117.0(2)
C8 C9 H9 121.5
C7 C10 C11 100.24(17)
C7 C10 C12 113.78(19)
C12 C10 C11 105.93(18)
O2 C10 C7 112.72(19)
O2 C10 C11 116.18(19)
O2 C10 C12 107.87(18)
C22 C11 C10 117.68(19)
N1 C11 C10 104.43(18)
N1 C11 C22 111.98(18)
N1 C11 N2 111.20(18)
N2 C11 C10 100.15(17)
N2 C11 C22 110.72(19)
C10 C12 H12C 111.0
C10 C12 H12D 111.0
H12C C12 H12D 109.0
C13 C12 C10 103.84(18)
C13 C12 H12C 111.0
C13 C12 H12D 111.0
C12 C13 H13 108.7
C14 C13 C12 116.67(19)
C14 C13 H13 108.7
N2 C13 C12 104.17(18)
N2 C13 H13 108.7
N2 C13 C14 109.48(18)
N3 C14 C13 111.8(2)
O3 C14 C13 123.5(2)
O3 C14 N3 124.7(2)
N2 C15 C16 114.12(19)
O4 C15 C16 121.2(2)
O4 C15 N2 124.7(2)
C15 C16 H16 109.3
C15 C16 C17 113.2(2)
C17 C16 H16 109.3
N3 C16 C15 112.92(19)
N3 C16 H16 109.3
N3 C16 C17 102.6(2)
C16 C17 H17E 111.1
C16 C17 H17F 111.1
H17E C17 H17F 109.1
C18 C17 C16 103.3(2)
C18 C17 H17E 111.1
C18 C17 H17F 111.1
C17 C18 H18E 110.5
C17 C18 H18F 110.5
C17 C18 C19 106.4(2)
H18E C18 H18F 108.6
C19 C18 H18E 110.5
C19 C18 H18F 110.5
C18 C19 H19E 111.3
C18 C19 H19F 111.3
H19E C19 H19F 109.2
N3 C19 C18 102.5(2)
N3 C19 H19E 111.3
N3 C19 H19F 111.3
C3 C20 H20D 109.5
C3 C20 H20E 109.5
C3 C20 H20F 109.5
H20D C20 H20E 109.5
H20D C20 H20F 109.5
H20E C20 H20F 109.5
C3 C21 H21D 109.5
C3 C21 H21E 109.5
C3 C21 H21F 109.5
H21D C21 H21E 109.5
H21D C21 H21F 109.5
H21E C21 H21F 109.5
C23 C22 C11 110.3(2)
C23 C22 C24 109.0(2)
C24 C22 C11 110.7(2)
C25 C22 C11 109.7(2)
C25 C22 C23 111.1(2)
C25 C22 C24 105.9(2)
C22 C23 H23D 109.5
C22 C23 H23E 109.5
C22 C23 H23F 109.5
H23D C23 H23E 109.5
H23D C23 H23F 109.5
H23E C23 H23F 109.5
C22 C24 H24D 109.5
C22 C24 H24E 109.5
C22 C24 H24F 109.5
H24D C24 H24E 109.5
H24D C24 H24F 109.5
H24E C24 H24F 109.5
C22 C25 H25 116.4
C26 C25 C22 127.2(3)
C26 C25 H25 116.4
C25 C26 H26C 120.0
C25 C26 H26D 120.0
H26C C26 H26D 120.0
C8 N1 C11 108.33(18)
C8 N1 H1A 125.8
C11 N1 H1A 125.8
C13 N2 C11 113.89(18)
C15 N2 C11 125.77(19)
C15 N2 C13 117.02(19)
C14 N3 C16 122.4(2)
C14 N3 C19 124.9(2)
C16 N3 C19 112.59(19)
C4 O1 C3 116.70(19)
C10 O2 H2A 109.5
C2A C1A H1AA 120.1
C2A C1A C5A 119.8(2)
C5A C1A H1AA 120.1
C1A C2A H2AA 119.0
C1A C2A C3A 122.0(2)
C3A C2A H2AA 119.0
C2A C3A C20A 110.9(2)
C2A C3A C21A 110.3(2)
C21A C3A C20A 112.2(2)
O1A C3A C2A 111.15(19)
O1A C3A C20A 107.3(2)
O1A C3A C21A 104.75(19)
C9A C4A C5A 122.4(2)
O1A C4A C5A 120.22(19)
O1A C4A C9A 117.28(19)
C4A C5A C1A 118.0(2)
C6A C5A C1A 123.5(2)
C6A C5A C4A 118.4(2)
C5A C6A H6A 120.1
C7A C6A C5A 119.9(2)
C7A C6A H6A 120.1
C6A C7A C8A 120.5(2)
C6A C7A C10A 129.71(19)
C8A C7A C10A 109.74(19)
C9A C8A C7A 121.2(2)
N1A C8A C7A 111.19(18)
N1A C8A C9A 127.54(19)
C4A C9A C8A 117.51(19)
C4A C9A H9A 121.2
C8A C9A H9A 121.2
C7A C10A C11A 100.30(16)
C7A C10A C12A 113.96(18)
C12A C10A C11A 105.95(17)
O2A C10A C7A 111.97(17)
O2A C10A C11A 114.29(18)
O2A C10A C12A 110.00(17)
C22A C11A C10A 116.94(17)
N1A C11A C10A 104.13(16)
N1A C11A C22A 112.87(17)
N1A C11A N2A 111.76(16)
N2A C11A C10A 99.58(16)
N2A C11A C22A 110.74(17)
C10A C12A H12E 110.9
C10A C12A H12F 110.9
H12E C12A H12F 108.9
C13A C12A C10A 104.28(17)
C13A C12A H12E 110.9
C13A C12A H12F 110.9
C12A C13A H13A 109.4
C12A C13A C14A 115.70(18)
C14A C13A H13A 109.4
N2A C13A C12A 104.43(17)
N2A C13A H13A 109.4
N2A C13A C14A 108.36(17)
N3A C14A C13A 111.23(19)
O3A C14A C13A 123.9(2)
O3A C14A N3A 124.9(2)
N2A C15A C16A 112.97(18)
O4A C15A C16A 121.39(19)
O4A C15A N2A 125.6(2)
C15A C16A H16C 109.3
C17A C16A C15A 113.83(18)
C17A C16A H16C 109.3
N3A C16A C15A 111.13(18)
N3A C16A H16C 109.3
N3A C16A C17A 103.70(19)
C16A C17A H17G 110.9
C16A C17A H17H 110.9
H17G C17A H17H 108.9
C18A C17A C16A 104.20(19)
C18A C17A H17G 110.9
C18A C17A H17H 110.9
C17A C18A H18G 111.1
C17A C18A H18H 111.1
H18G C18A H18H 109.1
C19A C18A C17A 103.4(2)
C19A C18A H18G 111.1
C19A C18A H18H 111.1
C18A C19A H19G 111.3
C18A C19A H19H 111.3
H19G C19A H19H 109.2
N3A C19A C18A 102.2(2)
N3A C19A H19G 111.3
N3A C19A H19H 111.3
C3A C20A H20G 109.5
C3A C20A H20H 109.5
C3A C20A H20I 109.5
H20G C20A H20H 109.5
H20G C20A H20I 109.5
H20H C20A H20I 109.5
C3A C21A H21G 109.5
C3A C21A H21H 109.5
C3A C21A H21I 109.5
H21G C21A H21H 109.5
H21G C21A H21I 109.5
H21H C21A H21I 109.5
C23A C22A C11A 110.88(18)
C23A C22A C24A 109.36(18)
C24A C22A C11A 110.32(18)
C25A C22A C11A 110.37(17)
C25A C22A C23A 109.38(18)
C25A C22A C24A 106.42(19)
C22A C23A H23G 109.5
C22A C23A H23H 109.5
C22A C23A H23I 109.5
H23G C23A H23H 109.5
H23G C23A H23I 109.5
H23H C23A H23I 109.5
C22A C24A H24G 109.5
C22A C24A H24H 109.5
C22A C24A H24I 109.5
H24G C24A H24H 109.5
H24G C24A H24I 109.5
H24H C24A H24I 109.5
C22A C25A H25A 116.6
C26A C25A C22A 126.8(2)
C26A C25A H25A 116.6
C25A C26A H26E 120.0
C25A C26A H26F 120.0
H26E C26A H26F 120.0
C8A N1A C11A 108.45(16)
C8A N1A H1AB 125.8
C11A N1A H1AB 125.8
C13A N2A C11A 114.37(16)
C15A N2A C11A 125.76(17)
C15A N2A C13A 118.28(17)
C14A N3A C16A 122.21(19)
C14A N3A C19A 124.3(2)
C19A N3A C16A 111.92(18)
C4A O1A C3A 117.96(17)
C10A O2A H2AB 109.5
C2B C1B H1B 119.8
C2B C1B C5B 120.3(2)
C5B C1B H1B 119.8
C1B C2B H2B 119.5
C1B C2B C3B 121.0(2)
C3B C2B H2B 119.5
C2B C3B C20B 112.4(2)
C2B C3B C21B 110.5(2)
C21B C3B C20B 111.0(2)
O1B C3B C2B 110.3(2)
O1B C3B C20B 104.30(19)
O1B C3B C21B 108.0(2)
C9B C4B C5B 122.3(2)
O1B C4B C5B 121.0(2)
O1B C4B C9B 116.6(2)
C4B C5B C1B 117.1(2)
C6B C5B C1B 124.4(2)
C6B C5B C4B 118.4(2)
C5B C6B H6B 119.8
C7B C6B C5B 120.3(2)
C7B C6B H6B 119.8
C6B C7B C8B 120.0(2)
C6B C7B C10B 130.3(2)
C8B C7B C10B 109.6(2)
C9B C8B C7B 121.4(2)
N1B C8B C7B 112.3(2)
N1B C8B C9B 126.3(2)
C4B C9B C8B 117.5(2)
C4B C9B H9B 121.2
C8B C9B H9B 121.2
C7B C10B C11B 101.19(17)
C7B C10B C12B 116.8(2)
C12B C10B C11B 105.52(18)
O2B C10B C7B 111.87(19)
O2B C10B C11B 117.00(19)
O2B C10B C12B 104.80(18)
C22B C11B C10B 115.17(18)
N1B C11B C10B 105.42(17)
N1B C11B C22B 112.17(18)
N1B C11B N2B 109.97(17)
N2B C11B C10B 101.27(17)
N2B C11B C22B 112.12(18)
C10B C12B H12A 110.4
C10B C12B H12B 110.4
H12A C12B H12B 108.6
C13B C12B C10B 106.50(18)
C13B C12B H12A 110.4
C13B C12B H12B 110.4
C12B C13B H13B 109.7
C12B C13B C14B 116.10(19)
C14B C13B H13B 109.7
N2B C13B C12B 104.81(18)
N2B C13B H13B 109.7
N2B C13B C14B 106.57(18)
N3B C14B C13B 110.87(19)
O3B C14B C13B 124.6(2)
O3B C14B N3B 124.5(2)
N2B C15B C16B 113.0(2)
O4B C15B C16B 121.9(2)
O4B C15B N2B 125.1(2)
C15B C16B H16B 107.5
C15B C16B H16A 115.0
C15B C16B C17C 102.8(4)
N3B C16B C15B 110.73(19)
N3B C16B H16B 107.5
N3B C16B H16A 115.0
N3B C16B C17B 105.5(2)
N3B C16B C17C 96.0(4)
C17B C16B C15B 117.7(3)
C17B C16B H16B 107.5
C17C C16B H16A 115.0
H19A C19B H19B 109.6
H19C C19B H19D 108.6
N3B C19B H19A 111.9
N3B C19B H19B 111.9
N3B C19B H19C 110.4
N3B C19B H19D 110.4
N3B C19B C18B 99.5(2)
C18B C19B H19A 111.9
C18B C19B H19B 111.9
C18C C19B H19C 110.4
C18C C19B H19D 110.4
C18C C19B N3B 106.7(4)
C3B C20B H20A 109.5
C3B C20B H20B 109.5
C3B C20B H20C 109.5
H20A C20B H20B 109.5
H20A C20B H20C 109.5
H20B C20B H20C 109.5
C3B C21B H21A 109.5
C3B C21B H21B 109.5
C3B C21B H21C 109.5
H21A C21B H21B 109.5
H21A C21B H21C 109.5
H21B C21B H21C 109.5
C23B C22B C11B 110.4(2)
C23B C22B C24B 108.3(2)
C24B C22B C11B 112.0(2)
C25B C22B C11B 109.1(2)
C25B C22B C23B 108.7(2)
C25B C22B C24B 108.3(2)
C22B C23B H23A 109.5
C22B C23B H23B 109.5
C22B C23B H23C 109.5
H23A C23B H23B 109.5
H23A C23B H23C 109.5
H23B C23B H23C 109.5
C22B C24B H24A 109.5
C22B C24B H24B 109.5
C22B C24B H24C 109.5
H24A C24B H24B 109.5
H24A C24B H24C 109.5
H24B C24B H24C 109.5
C22B C25B H25B 116.1
C26B C25B C22B 127.7(3)
C26B C25B H25B 116.1
C25B C26B H26A 120.0
C25B C26B H26B 120.0
H26A C26B H26B 120.0
C8B N1B C11B 109.09(17)
C8B N1B H1BA 125.5
C11B N1B H1BA 125.5
C13B N2B C11B 114.47(17)
C15B N2B C11B 126.63(18)
C15B N2B C13B 117.86(19)
C14B N3B C16B 121.68(19)
C14B N3B C19B 124.0(2)
C19B N3B C16B 112.3(2)
C4B O1B C3B 117.40(18)
C10B O2B H2BA 113(3)
C16B C17B H17A 111.3
C16B C17B H17B 111.3
C16B C17B C18B 102.3(3)
H17A C17B H17B 109.2
C18B C17B H17A 111.3
C18B C17B H17B 111.3
C19B C18B H18A 111.2
C19B C18B H18B 111.2
C17B C18B C19B 103.0(3)
C17B C18B H18A 111.2
C17B C18B H18B 111.2
H18A C18B H18B 109.1
C16B C17C H17C 111.5
C16B C17C H17D 111.5
H17C C17C H17D 109.3
C18C C17C C16B 101.3(7)
C18C C17C H17C 111.5
C18C C17C H17D 111.5
C19B C18C C17C 99.9(7)
C19B C18C H18C 111.8
C19B C18C H18D 111.8
C17C C18C H18C 111.8
C17C C18C H18D 111.8
H18C C18C H18D 109.5
H1SA C1S H1SB 109.5
H1SA C1S H1SC 109.5
H1SB C1S H1SC 109.5
O1S C1S H1SA 109.5
O1S C1S H1SB 109.5
O1S C1S H1SC 109.5
C1S O1S H1S 105(2)

loop_
_geom_bond_atom_site_label_1
_geom_bond_atom_site_label_2
_geom_bond_distance
C1 H1 0.9300
C1 C2 1.332(4)
C1 C5 1.456(3)
C2 H2 0.9300
C2 C3 1.500(4)
C3 C20 1.529(5)
C3 C21 1.511(4)
C3 O1 1.462(3)
C4 C5 1.403(3)
C4 C9 1.396(3)
C4 O1 1.366(3)
C5 C6 1.394(4)
C6 H6 0.9300
C6 C7 1.376(3)
C7 C8 1.391(3)
C7 C10 1.513(3)
C8 C9 1.386(3)
C8 N1 1.395(3)
C9 H9 0.9300
C10 C11 1.597(3)
C10 C12 1.526(3)
C10 O2 1.416(3)
C11 C22 1.568(3)
C11 N1 1.457(3)
C11 N2 1.494(3)
C12 H12C 0.9700
C12 H12D 0.9700
C12 C13 1.513(3)
C13 H13 0.9800
C13 C14 1.512(3)
C13 N2 1.486(3)
C14 N3 1.334(3)
C14 O3 1.233(3)
C15 C16 1.516(3)
C15 N2 1.345(3)
C15 O4 1.236(3)
C16 H16 0.9800
C16 C17 1.532(3)
C16 N3 1.471(3)
C17 H17E 0.9700
C17 H17F 0.9700
C17 C18 1.495(4)
C18 H18E 0.9700
C18 H18F 0.9700
C18 C19 1.514(4)
C19 H19E 0.9700
C19 H19F 0.9700
C19 N3 1.473(3)
C20 H20D 0.9600
C20 H20E 0.9600
C20 H20F 0.9600
C21 H21D 0.9600
C21 H21E 0.9600
C21 H21F 0.9600
C22 C23 1.531(4)
C22 C24 1.538(3)
C22 C25 1.517(4)
C23 H23D 0.9600
C23 H23E 0.9600
C23 H23F 0.9600
C24 H24D 0.9600
C24 H24E 0.9600
C24 H24F 0.9600
C25 H25 0.9300
C25 C26 1.297(4)
C26 H26C 0.9300
C26 H26D 0.9300
N1 H1A 0.8600
O2 H2A 0.8200
C1A H1AA 0.9300
C1A C2A 1.331(3)
C1A C5A 1.459(3)
C2A H2AA 0.9300
C2A C3A 1.510(3)
C3A C20A 1.526(4)
C3A C21A 1.522(3)
C3A O1A 1.463(3)
C4A C5A 1.416(3)
C4A C9A 1.385(3)
C4A O1A 1.373(3)
C5A C6A 1.395(3)
C6A H6A 0.9300
C6A C7A 1.383(3)
C7A C8A 1.396(3)
C7A C10A 1.508(3)
C8A C9A 1.394(3)
C8A N1A 1.393(3)
C9A H9A 0.9300
C10A C11A 1.596(3)
C10A C12A 1.530(3)
C10A O2A 1.420(3)
C11A C22A 1.571(3)
C11A N1A 1.462(3)
C11A N2A 1.499(3)
C12A H12E 0.9700
C12A H12F 0.9700
C12A C13A 1.511(3)
C13A H13A 0.9800
C13A C14A 1.526(3)
C13A N2A 1.484(3)
C14A N3A 1.344(3)
C14A O3A 1.227(3)
C15A C16A 1.538(3)
C15A N2A 1.348(3)
C15A O4A 1.232(3)
C16A H16C 0.9800
C16A C17A 1.533(3)
C16A N3A 1.475(3)
C17A H17G 0.9700
C17A H17H 0.9700
C17A C18A 1.524(4)
C18A H18G 0.9700
C18A H18H 0.9700
C18A C19A 1.522(4)
C19A H19G 0.9700
C19A H19H 0.9700
C19A N3A 1.466(3)
C20A H20G 0.9600
C20A H20H 0.9600
C20A H20I 0.9600
C21A H21G 0.9600
C21A H21H 0.9600
C21A H21I 0.9600
C22A C23A 1.529(3)
C22A C24A 1.539(3)
C22A C25A 1.527(3)
C23A H23G 0.9600
C23A H23H 0.9600
C23A H23I 0.9600
C24A H24G 0.9600
C24A H24H 0.9600
C24A H24I 0.9600
C25A H25A 0.9300
C25A C26A 1.326(4)
C26A H26E 0.9300
C26A H26F 0.9300
N1A H1AB 0.8600
O2A H2AB 0.8200
C1B H1B 0.9300
C1B C2B 1.340(4)
C1B C5B 1.458(3)
C2B H2B 0.9300
C2B C3B 1.508(4)
C3B C20B 1.522(3)
C3B C21B 1.518(4)
C3B O1B 1.461(3)
C4B C5B 1.409(3)
C4B C9B 1.383(3)
C4B O1B 1.375(3)
C5B C6B 1.398(3)
C6B H6B 0.9300
C6B C7B 1.378(3)
C7B C8B 1.398(3)
C7B C10B 1.514(3)
C8B C9B 1.397(3)
C8B N1B 1.385(3)
C9B H9B 0.9300
C10B C11B 1.599(3)
C10B C12B 1.533(3)
C10B O2B 1.418(3)
C11B C22B 1.567(3)
C11B N1B 1.459(3)
C11B N2B 1.491(3)
C12B H12A 0.9700
C12B H12B 0.9700
C12B C13B 1.508(3)
C13B H13B 0.9800
C13B C14B 1.529(3)
C13B N2B 1.480(3)
C14B N3B 1.337(3)
C14B O3B 1.227(3)
C15B C16B 1.535(3)
C15B N2B 1.351(3)
C15B O4B 1.230(3)
C16B H16B 0.9800
C16B H16A 0.9800
C16B N3B 1.474(3)
C16B C17B 1.499(4)
C16B C17C 1.657(10)
C19B H19A 0.9700
C19B H19B 0.9700
C19B H19C 0.9700
C19B H19D 0.9700
C19B N3B 1.465(3)
C19B C18B 1.585(5)
C19B C18C 1.453(9)
C20B H20A 0.9600
C20B H20B 0.9600
C20B H20C 0.9600
C21B H21A 0.9600
C21B H21B 0.9600
C21B H21C 0.9600
C22B C23B 1.536(4)
C22B C24B 1.538(4)
C22B C25B 1.530(4)
C23B H23A 0.9600
C23B H23B 0.9600
C23B H23C 0.9600
C24B H24A 0.9600
C24B H24B 0.9600
C24B H24C 0.9600
C25B H25B 0.9300
C25B C26B 1.269(4)
C26B H26A 0.9300
C26B H26B 0.9300
N1B H1BA 0.8600
O2B H2BA 0.84(4)
C17B H17A 0.9700
C17B H17B 0.9700
C17B C18B 1.523(6)
C18B H18A 0.9700
C18B H18B 0.9700
C17C H17C 0.9700
C17C H17D 0.9700
C17C C18C 1.515(12)
C18C H18C 0.9700
C18C H18D 0.9700
C1S H1SA 0.9600
C1S H1SB 0.9600
C1S H1SC 0.9600
C1S O1S 1.427(3)
O1S H1S 0.89(4)

loop_
_geom_torsion_atom_site_label_1
_geom_torsion_atom_site_label_2
_geom_torsion_atom_site_label_3
_geom_torsion_atom_site_label_4
_geom_torsion
C1 C2 C3 C20 85.2(3)
C1 C2 C3 C21 -149.7(3)
C1 C2 C3 O1 -34.0(4)
C1 C5 C6 C7 -173.1(2)
C2 C1 C5 C4 14.7(4)
C2 C1 C5 C6 -171.4(3)
C2 C3 O1 C4 44.8(3)
C4 C5 C6 C7 0.7(3)
C5 C1 C2 C3 5.3(4)
C5 C4 C9 C8 2.1(3)
C5 C4 O1 C3 -28.3(3)
C5 C6 C7 C8 0.9(3)
C5 C6 C7 C10 -178.5(2)
C6 C7 C8 C9 -1.1(3)
C6 C7 C8 N1 -177.9(2)
C6 C7 C10 C11 -167.9(2)
C6 C7 C10 C12 -55.3(3)
C6 C7 C10 O2 67.9(3)
C7 C8 C9 C4 -0.4(3)
C7 C8 N1 C11 -17.1(3)
C7 C10 C11 C22 -146.59(19)
C7 C10 C11 N1 -21.8(2)
C7 C10 C11 N2 93.42(18)
C7 C10 C12 C13 -73.9(2)
C8 C7 C10 C11 12.6(2)
C8 C7 C10 C12 125.2(2)
C8 C7 C10 O2 -111.5(2)
C9 C4 C5 C1 171.9(2)
C9 C4 C5 C6 -2.3(4)
C9 C4 O1 C3 156.6(2)
C9 C8 N1 C11 166.4(2)
C10 C7 C8 C9 178.4(2)
C10 C7 C8 N1 1.6(3)
C10 C11 C22 C23 -49.5(3)
C10 C11 C22 C24 71.2(3)
C10 C11 C22 C25 -172.3(2)
C10 C11 N1 C8 24.3(2)
C10 C11 N2 C13 6.0(2)
C10 C11 N2 C15 -152.7(2)
C10 C12 C13 C14 -151.4(2)
C10 C12 C13 N2 -30.6(2)
C11 C10 C12 C13 35.3(2)
C11 C22 C25 C26 121.0(3)
C12 C10 C11 C22 94.9(2)
C12 C10 C11 N1 -140.28(19)
C12 C10 C11 N2 -25.1(2)
C12 C13 C14 N3 162.3(2)
C12 C13 C14 O3 -16.5(3)
C12 C13 N2 C11 15.3(2)
C12 C13 N2 C15 175.96(19)
C13 C14 N3 C16 1.6(3)
C13 C14 N3 C19 -174.6(2)
C14 C13 N2 C11 140.78(19)
C14 C13 N2 C15 -58.6(3)
C15 C16 C17 C18 -153.2(3)
C15 C16 N3 C14 -38.2(3)
C15 C16 N3 C19 138.4(2)
C16 C15 N2 C11 179.7(2)
C16 C15 N2 C13 21.7(3)
C16 C17 C18 C19 36.0(3)
C17 C16 N3 C14 -160.4(2)
C17 C16 N3 C19 16.2(3)
C17 C18 C19 N3 -25.7(3)
C18 C19 N3 C14 -178.2(3)
C18 C19 N3 C16 5.4(3)
C20 C3 O1 C4 -76.1(3)
C21 C3 O1 C4 165.6(2)
C22 C11 N1 C8 152.70(19)
C22 C11 N2 C13 -118.9(2)
C22 C11 N2 C15 82.4(3)
C23 C22 C25 C26 -1.3(4)
C24 C22 C25 C26 -119.5(3)
N1 C8 C9 C4 175.8(2)
N1 C11 C22 C23 -170.5(2)
N1 C11 C22 C24 -49.8(3)
N1 C11 C22 C25 66.7(3)
N1 C11 N2 C13 115.9(2)
N1 C11 N2 C15 -42.7(3)
N2 C11 C22 C23 64.7(3)
N2 C11 C22 C24 -174.5(2)
N2 C11 C22 C25 -58.0(2)
N2 C11 N1 C8 -82.9(2)
N2 C13 C14 N3 44.4(3)
N2 C13 C14 O3 -134.4(2)
N2 C15 C16 C17 140.7(2)
N2 C15 C16 N3 24.7(3)
N3 C16 C17 C18 -31.2(3)
O1 C4 C5 C1 -3.0(3)
O1 C4 C5 C6 -177.2(2)
O1 C4 C9 C8 177.2(2)
O2 C10 C11 C22 -24.9(3)
O2 C10 C11 N1 100.0(2)
O2 C10 C11 N2 -144.84(18)
O2 C10 C12 C13 160.29(19)
O3 C14 N3 C16 -179.6(2)
O3 C14 N3 C19 4.2(4)
O4 C15 C16 C17 -39.4(3)
O4 C15 C16 N3 -155.5(2)
O4 C15 N2 C11 -0.2(4)
O4 C15 N2 C13 -158.2(2)
C1A C2A C3A C20A -96.0(3)
C1A C2A C3A C21A 139.0(2)
C1A C2A C3A O1A 23.2(3)
C1A C5A C6A C7A -178.4(2)
C2A C1A C5A C4A -9.4(3)
C2A C1A C5A C6A 171.3(2)
C2A C3A O1A C4A -38.5(3)
C4A C5A C6A C7A 2.3(3)
C5A C1A C2A C3A -0.3(4)
C5A C4A C9A C8A 0.5(3)
C5A C4A O1A C3A 31.7(3)
C5A C6A C7A C8A 0.1(3)
C5A C6A C7A C10A -177.1(2)
C6A C7A C8A C9A -2.2(3)
C6A C7A C8A N1A 179.48(19)
C6A C7A C10A C11A -166.2(2)
C6A C7A C10A C12A -53.4(3)
C6A C7A C10A O2A 72.2(3)
C7A C8A C9A C4A 1.9(3)
C7A C8A N1A C11A -14.0(2)
C7A C10A C11A C22A -148.86(18)
C7A C10A C11A N1A -23.6(2)
C7A C10A C11A N2A 91.89(17)
C7A C10A C12A C13A -74.6(2)
C8A C7A C10A C11A 16.4(2)
C8A C7A C10A C12A 129.1(2)
C8A C7A C10A O2A -105.2(2)
C9A C4A C5A C1A 178.0(2)
C9A C4A C5A C6A -2.6(3)
C9A C4A O1A C3A -152.5(2)
C9A C8A N1A C11A 167.9(2)
C10A C7A C8A C9A 175.46(19)
C10A C7A C8A N1A -2.8(2)
C10A C11A C22A C23A -46.0(2)
C10A C11A C22A C24A 75.3(2)
C10A C11A C22A C25A -167.38(18)
C10A C11A N1A C8A 23.6(2)
C10A C11A N2A C13A 9.9(2)
C10A C11A N2A C15A -155.42(19)
C10A C12A C13A C14A -146.72(18)
C10A C12A C13A N2A -27.7(2)
C11A C10A C12A C13A 34.7(2)
C11A C22A C25A C26A 117.3(3)
C12A C10A C11A C22A 92.4(2)
C12A C10A C11A N1A -142.35(17)
C12A C10A C11A N2A -26.9(2)
C12A C13A C14A N3A 162.23(19)
C12A C13A C14A O3A -16.1(3)
C12A C13A N2A C11A 10.9(2)
C12A C13A N2A C15A 177.37(19)
C13A C14A N3A C16A 2.9(3)
C13A C14A N3A C19A -161.9(2)
C14A C13A N2A C11A 134.76(18)
C14A C13A N2A C15A -58.8(2)
C15A C16A C17A C18A -98.7(2)
C15A C16A N3A C14A -42.9(3)
C15A C16A N3A C19A 123.6(2)
C16A C15A N2A C11A -176.81(18)
C16A C15A N2A C13A 18.4(3)
C16A C17A C18A C19A -36.7(2)
C17A C16A N3A C14A -165.5(2)
C17A C16A N3A C19A 0.9(2)
C17A C18A C19A N3A 36.4(2)
C18A C19A N3A C14A 142.6(2)
C18A C19A N3A C16A -23.5(3)
C20A C3A O1A C4A 82.9(2)
C21A C3A O1A C4A -157.6(2)
C22A C11A N1A C8A 151.45(17)
C22A C11A N2A C13A -113.85(19)
C22A C11A N2A C15A 80.9(2)
C23A C22A C25A C26A -5.0(3)
C24A C22A C25A C26A -123.0(3)
N1A C8A C9A C4A 179.9(2)
N1A C11A C22A C23A -166.77(17)
N1A C11A C22A C24A -45.5(2)
N1A C11A C22A C25A 71.9(2)
N1A C11A N2A C13A 119.38(19)
N1A C11A N2A C15A -45.9(3)
N2A C11A C22A C23A 67.1(2)
N2A C11A C22A C24A -171.62(17)
N2A C11A C22A C25A -54.3(2)
N2A C11A N1A C8A -82.9(2)
N2A C13A C14A N3A 45.4(2)
N2A C13A C14A O3A -132.9(2)
N2A C15A C16A C17A 147.0(2)
N2A C15A C16A N3A 30.3(3)
N3A C16A C17A C18A 22.2(2)
O1A C4A C5A C1A -6.4(3)
O1A C4A C5A C6A 172.92(19)
O1A C4A C9A C8A -175.12(19)
O2A C10A C11A C22A -28.9(2)
O2A C10A C11A N1A 96.36(19)
O2A C10A C11A N2A -148.16(17)
O2A C10A C12A C13A 158.76(17)
O3A C14A N3A C16A -178.8(2)
O3A C14A N3A C19A 16.5(4)
O4A C15A C16A C17A -34.0(3)
O4A C15A C16A N3A -150.6(2)
O4A C15A N2A C11A 4.2(3)
O4A C15A N2A C13A -160.6(2)
C1B C2B C3B C20B 144.3(3)
C1B C2B C3B C21B -91.0(3)
C1B C2B C3B O1B 28.4(4)
C1B C5B C6B C7B 179.0(2)
C2B C1B C5B C4B -11.5(4)
C2B C1B C5B C6B 170.2(3)
C2B C3B O1B C4B -41.9(3)
C4B C5B C6B C7B 0.8(4)
C5B C1B C2B C3B -2.7(4)
C5B C4B C9B C8B 0.2(4)
C5B C4B O1B C3B 31.0(3)
C5B C6B C7B C8B -1.5(4)
C5B C6B C7B C10B -177.7(2)
C6B C7B C8B C9B 1.7(4)
C6B C7B C8B N1B -176.4(2)
C6B C7B C10B C11B -174.9(2)
C6B C7B C10B C12B -60.9(3)
C6B C7B C10B O2B 59.8(3)
C7B C8B C9B C4B -1.0(3)
C7B C8B N1B C11B -10.7(3)
C7B C10B C11B C22B -138.6(2)
C7B C10B C11B N1B -14.4(2)
C7B C10B C11B N2B 100.23(19)
C7B C10B C12B C13B -83.4(2)
C8B C7B C10B C11B 8.7(2)
C8B C7B C10B C12B 122.6(2)
C8B C7B C10B O2B -116.6(2)
C9B C4B C5B C1B -178.5(2)
C9B C4B C5B C6B -0.1(4)
C9B C4B O1B C3B -153.0(2)
C9B C8B N1B C11B 171.4(2)
C10B C7B C8B C9B 178.5(2)
C10B C7B C8B N1B 0.5(3)
C10B C11B C22B C23B -58.4(3)
C10B C11B C22B C24B -179.1(2)
C10B C11B C22B C25B 61.1(3)
C10B C11B N1B C8B 15.6(2)
C10B C11B N2B C13B 8.6(2)
C10B C11B N2B C15B -159.4(2)
C10B C12B C13B C14B -139.8(2)
C10B C12B C13B N2B -22.5(2)
C11B C10B C12B C13B 28.1(2)
C11B C22B C25B C26B 79.2(4)
C12B C10B C11B C22B 99.3(2)
C12B C10B C11B N1B -136.52(19)
C12B C10B C11B N2B -21.9(2)
C12B C13B C14B N3B 168.6(2)
C12B C13B C14B O3B -8.3(3)
C12B C13B N2B C11B 8.3(2)
C12B C13B N2B C15B 177.48(19)
C13B C14B N3B C16B -4.9(3)
C13B C14B N3B C19B -167.5(2)
C14B C13B N2B C11B 131.96(19)
C14B C13B N2B C15B -58.9(2)
C15B C16B N3B C14B -40.2(3)
C15B C16B N3B C19B 124.3(2)
C15B C16B C17B C18B -95.7(3)
C15B C16B C17C C18C -153.1(6)
C16B C15B N2B C11B -178.4(2)
C16B C15B N2B C13B 13.9(3)
C16B C17B C18B C19B -41.1(4)
C16B C17C C18C C19B 48.2(8)
C20B C3B O1B C4B -162.8(2)
C21B C3B O1B C4B 79.0(3)
C22B C11B N1B C8B 141.7(2)
C22B C11B N2B C13B -114.7(2)
C22B C11B N2B C15B 77.3(3)
C23B C22B C25B C26B -160.4(3)
C24B C22B C25B C26B -42.9(4)
N1B C8B C9B C4B 176.7(2)
N1B C11B C22B C23B -179.0(2)
N1B C11B C22B C24B 60.3(3)
N1B C11B C22B C25B -59.5(3)
N1B C11B N2B C13B 119.73(19)
N1B C11B N2B C15B -48.3(3)
N2B C11B C22B C23B 56.7(3)
N2B C11B C22B C24B -64.0(3)
N2B C11B C22B C25B 176.15(19)
N2B C11B N1B C8B -92.8(2)
N2B C13B C14B N3B 52.4(2)
N2B C13B C14B O3B -124.6(2)
N2B C15B C16B N3B 34.6(3)
N2B C15B C16B C17B 155.9(3)
N2B C15B C16B C17C 136.2(4)
N3B C16B C17B C18B 28.3(4)
N3B C16B C17C C18C -40.2(7)
N3B C19B C18B C17B 37.6(3)
N3B C19B C18C C17C -37.7(8)
O1B C4B C5B C1B -2.8(4)
O1B C4B C5B C6B 175.6(2)
O1B C4B C9B C8B -175.7(2)
O2B C10B C11B C22B -16.8(3)
O2B C10B C11B N1B 107.4(2)
O2B C10B C11B N2B -137.96(19)
O2B C10B C12B C13B 152.22(19)
O3B C14B N3B C16B 172.1(2)
O3B C14B N3B C19B 9.5(4)
O4B C15B C16B N3B -145.4(2)
O4B C15B C16B C17B -24.0(4)
O4B C15B C16B C17C -43.7(5)
O4B C15B N2B C11B 1.5(4)
O4B C15B N2B C13B -166.2(2)
C17B C16B N3B C14B -168.4(3)
C17B C16B N3B C19B -4.0(3)
C18B C19B N3B C14B 143.2(3)
C18B C19B N3B C16B -20.9(3)
C17C C16B N3B C14B -146.3(4)
C17C C16B N3B C19B 18.1(4)
C18C C19B N3B C14B 175.2(5)
C18C C19B N3B C16B 11.1(5)
